data_4328510
loop_
_publ_author_name
'Celedonio M. \'Alvarez'
'Ra\'ul Garc\'ia-Rodr\'iguez'
'Daniel Miguel'

_publ_contact_author
;
     DANIEL MIGUEL
     IU CINQUIMA/Quimica Inorganica
     Facultad de Ciencias
     Universidad de Valladolid
     C/ Prado de la Magdalena s/n
     47005 Valladolid
     SPAIN
;
_publ_contact_author_email dmsj@qi.uva.es
_publ_contact_author_fax +34-983-423013
_publ_contact_author_phone +34-983-184096
_publ_section_title
;
 Iminopyridine Complexes of Manganese, Rhenium, and Molybdenum Derived
 from Amino Ester Methylserine and Peptides Gly-Gly, Gly-Val, and
 Gly-Gly-Gly: Self-Assembly of the Peptide Chains
;
_journal_name_full 'Inorganic Chemistry'
_journal_page_first 2984
_journal_page_last 2996
_journal_paper_doi 10.1021/ic2022984
_journal_volume 51
_journal_year 2012
_chemical_formula_sum 'C16.5 H20 Cl2 Mo N2 O5'
_chemical_formula_weight 493.19
_chemical_name_systematic
; 
 ? 
;
_space_group_IT_number 2
_symmetry_cell_setting triclinic
_symmetry_space_group_name_Hall '-P 1'
_symmetry_space_group_name_H-M 'P -1'
_atom_sites_solution_hydrogens geom
_atom_sites_solution_primary direct
_atom_sites_solution_secondary difmap
_audit_creation_method SHELXL-97
_cell_angle_alpha 80.184(4)
_cell_angle_beta 86.999(4)
_cell_angle_gamma 82.720(4)
_cell_formula_units_Z 4
_cell_length_a 9.625(2)
_cell_length_b 11.315(3)
_cell_length_c 18.996(4)
_cell_measurement_reflns_used 1023
_cell_measurement_temperature 296(2)
_cell_measurement_theta_max 23.265
_cell_measurement_theta_min 2.608
_cell_volume 2021.1(8)
_computing_cell_refinement 'Bruker SMART'
_computing_data_collection 'Bruker SMART'
_computing_data_reduction 'Bruker SHELXTL'
_computing_molecular_graphics 'Bruker SHELXTL'
_computing_publication_material 'Bruker SHELXTL'
_computing_structure_refinement 'SHELXL-97 (Sheldrick, 1997)'
_computing_structure_solution 'SHELXS-97 (Sheldrick, 1990)'
_diffrn_ambient_temperature 296(2)
_diffrn_measured_fraction_theta_full 0.997
_diffrn_measured_fraction_theta_max 0.997
_diffrn_measurement_device_type 'CCD area detector'
_diffrn_measurement_method 'phi and omega scans'
_diffrn_radiation_monochromator graphite
_diffrn_radiation_source 'fine-focus sealed tube'
_diffrn_radiation_type MoK\a
_diffrn_radiation_wavelength 0.71073
_diffrn_reflns_av_R_equivalents 0.0283
_diffrn_reflns_av_sigmaI/netI 0.0318
_diffrn_reflns_limit_h_max 10
_diffrn_reflns_limit_h_min -10
_diffrn_reflns_limit_k_max 12
_diffrn_reflns_limit_k_min -12
_diffrn_reflns_limit_l_max 21
_diffrn_reflns_limit_l_min -21
_diffrn_reflns_number 13020
_diffrn_reflns_theta_full 23.28
_diffrn_reflns_theta_max 23.28
_diffrn_reflns_theta_min 1.09
_exptl_absorpt_coefficient_mu 0.942
_exptl_absorpt_correction_T_max 1.000000
_exptl_absorpt_correction_T_min 0.829463
_exptl_absorpt_correction_type multi-scan
_exptl_absorpt_process_details SADABS
_exptl_crystal_colour BLACK
_exptl_crystal_density_diffrn 1.621
_exptl_crystal_description PRISM
_exptl_crystal_F_000 996
_exptl_crystal_size_max 0.36
_exptl_crystal_size_mid 0.12
_exptl_crystal_size_min 0.09
_refine_diff_density_max 0.383
_refine_diff_density_min -0.475
_refine_diff_density_rms 0.056
_refine_ls_extinction_method none
_refine_ls_goodness_of_fit_ref 1.037
_refine_ls_hydrogen_treatment constr
_refine_ls_matrix_type full
_refine_ls_number_parameters 482
_refine_ls_number_reflns 5815
_refine_ls_number_restraints 0
_refine_ls_restrained_S_all 1.037
_refine_ls_R_factor_all 0.0343
_refine_ls_R_factor_gt 0.0270
_refine_ls_shift/su_max 0.001
_refine_ls_shift/su_mean 0.000
_refine_ls_structure_factor_coef Fsqd
_refine_ls_weighting_details 'calc w=1/[\s^2^(Fo^2^)+(0.0406P)^2^+0.1091P] where P=(Fo^2^+2Fc^2^)/3'
_refine_ls_weighting_scheme calc
_refine_ls_wR_factor_gt 0.0668
_refine_ls_wR_factor_ref 0.0704
_reflns_number_gt 4966
_reflns_number_total 5815
_reflns_threshold_expression >2sigma(I)
_cod_data_source_file ic2022984_si_002_02.cif
_cod_data_source_block Compound_2d_el8am
_cod_original_cell_volume 2021.2(8)
_cod_original_formula_sum 'C16.50 H20 Cl2 Mo N2 O5'
_cod_database_code 4328510

loop_
_symmetry_equiv_pos_as_xyz
'x, y, z'
'-x, -y, -z'

loop_
_atom_site_label
_atom_site_type_symbol
_atom_site_fract_x
_atom_site_fract_y
_atom_site_fract_z
_atom_site_U_iso_or_equiv
_atom_site_adp_type
_atom_site_occupancy
_atom_site_symmetry_multiplicity
_atom_site_calc_flag
_atom_site_refinement_flags
Mo1 Mo 0.77620(2) 0.74407(2) 0.437012(13) 0.02953(9) Uani 1 1 d .
Cl1 Cl 0.65781(9) 0.82999(7) 0.54127(4) 0.0449(2) Uani 1 1 d .
N1 N 0.8147(2) 0.9388(2) 0.40694(12) 0.0297(5) Uani 1 1 d .
N2 N 0.5845(2) 0.8445(2) 0.38323(12) 0.0303(5) Uani 1 1 d .
C1 C 0.7090(3) 0.5884(3) 0.47631(18) 0.0431(8) Uani 1 1 d .
O1 O 0.6738(3) 0.4964(2) 0.50082(15) 0.0696(8) Uani 1 1 d .
C2 C 0.9245(3) 0.6710(3) 0.50261(18) 0.0425(8) Uani 1 1 d .
O2 O 1.0061(3) 0.6233(2) 0.54436(14) 0.0677(8) Uani 1 1 d .
O3 O 0.4675(3) 0.8940(3) 0.24871(14) 0.0739(8) Uani 1 1 d .
O4 O 0.3003(2) 0.7763(2) 0.28459(12) 0.0573(6) Uani 1 1 d .
O5 O 0.2711(2) 0.9232(2) 0.41588(13) 0.0534(6) Uani 1 1 d .
H5 H 0.3252 0.9733 0.4166 0.080 Uiso 1 1 calc R
C3 C 0.9850(3) 0.7035(3) 0.37432(18) 0.0486(9) Uani 1 1 d .
H3A H 1.0465 0.7664 0.3661 0.058 Uiso 1 1 calc R
H3B H 1.0341 0.6226 0.3859 0.058 Uiso 1 1 calc R
C4 C 0.8713(3) 0.7177(3) 0.32874(16) 0.0391(7) Uani 1 1 d .
C5 C 0.7814(3) 0.6286(3) 0.34664(18) 0.0460(8) Uani 1 1 d .
H5A H 0.8251 0.5458 0.3574 0.055 Uiso 1 1 calc R
H5B H 0.6976 0.6381 0.3190 0.055 Uiso 1 1 calc R
C6 C 0.8495(4) 0.8198(3) 0.26673(18) 0.0594(10) Uani 1 1 d .
H6A H 0.8933 0.7945 0.2243 0.089 Uiso 1 1 calc R
H6B H 0.8904 0.8881 0.2766 0.089 Uiso 1 1 calc R
H6C H 0.7510 0.8418 0.2597 0.089 Uiso 1 1 calc R
C11 C 0.9297(3) 0.9880(3) 0.41759(15) 0.0371(7) Uani 1 1 d .
H11 H 1.0104 0.9366 0.4314 0.044 Uiso 1 1 calc R
C12 C 0.9344(3) 1.1101(3) 0.40910(17) 0.0443(8) Uani 1 1 d .
H12 H 1.0169 1.1403 0.4166 0.053 Uiso 1 1 calc R
C13 C 0.8163(4) 1.1872(3) 0.38945(17) 0.0468(8) Uani 1 1 d .
H13 H 0.8169 1.2703 0.3848 0.056 Uiso 1 1 calc R
C14 C 0.6965(3) 1.1403(3) 0.37667(16) 0.0391(7) Uani 1 1 d .
H14 H 0.6155 1.1911 0.3627 0.047 Uiso 1 1 calc R
C15 C 0.6989(3) 1.0164(2) 0.38493(15) 0.0300(6) Uani 1 1 d .
C16 C 0.5788(3) 0.9601(3) 0.37028(15) 0.0330(7) Uani 1 1 d .
H16 H 0.4986 1.0071 0.3517 0.040 Uiso 1 1 calc R
C17 C 0.4607(3) 0.7888(3) 0.37066(16) 0.0364(7) Uani 1 1 d .
H17 H 0.4901 0.7016 0.3763 0.044 Uiso 1 1 calc R
C18 C 0.4115(3) 0.8279(3) 0.29406(18) 0.0425(8) Uani 1 1 d .
C20 C 0.2491(4) 0.7990(4) 0.2117(2) 0.0739(12) Uani 1 1 d .
H20A H 0.2369 0.8844 0.1945 0.111 Uiso 1 1 calc R
H20B H 0.1610 0.7676 0.2116 0.111 Uiso 1 1 calc R
H20C H 0.3159 0.7599 0.1812 0.111 Uiso 1 1 calc R
C21 C 0.3453(3) 0.8068(3) 0.42716(17) 0.0449(8) Uani 1 1 d .
H21A H 0.2803 0.7479 0.4272 0.054 Uiso 1 1 calc R
H21B H 0.3866 0.7921 0.4738 0.054 Uiso 1 1 calc R
Mo51 Mo 0.74984(2) 0.21232(2) 0.037939(13) 0.02951(9) Uani 1 1 d .
Cl51 Cl 0.63466(9) 0.37332(7) -0.05412(4) 0.0482(2) Uani 1 1 d .
N51 N 0.7925(2) 0.3725(2) 0.08423(12) 0.0327(6) Uani 1 1 d .
N52 N 0.5575(2) 0.2674(2) 0.10184(12) 0.0300(5) Uani 1 1 d .
C51 C 0.6839(3) 0.0953(3) -0.01333(18) 0.0437(8) Uani 1 1 d .
O51 O 0.6490(3) 0.0276(3) -0.04545(16) 0.0818(9) Uani 1 1 d .
C52 C 0.9036(3) 0.1980(3) -0.03204(18) 0.0414(8) Uani 1 1 d .
O52 O 0.9904(3) 0.1901(2) -0.07608(15) 0.0695(8) Uani 1 1 d .
O53 O 0.4306(2) 0.2032(2) 0.23748(13) 0.0559(6) Uani 1 1 d .
O54 O 0.2470(2) 0.1495(2) 0.18901(12) 0.0564(6) Uani 1 1 d .
O55 O 0.2505(2) 0.3755(2) 0.07255(15) 0.0659(7) Uani 1 1 d .
H55 H 0.2884 0.4335 0.0522 0.099 Uiso 1 1 calc R
C53 C 0.9538(3) 0.1220(3) 0.09429(19) 0.0483(9) Uani 1 1 d .
H53A H 1.0028 0.0525 0.0762 0.058 Uiso 1 1 calc R
H53B H 1.0154 0.1755 0.1075 0.058 Uiso 1 1 calc R
C54 C 0.8338(3) 0.1019(3) 0.13958(17) 0.0439(8) Uani 1 1 d .
C55 C 0.7459(3) 0.0303(3) 0.11458(19) 0.0490(9) Uani 1 1 d .
H55A H 0.6594 0.0181 0.1419 0.059 Uiso 1 1 calc R
H55B H 0.7906 -0.0413 0.0971 0.059 Uiso 1 1 calc R
C56 C 0.8068(4) 0.1530(4) 0.20784(18) 0.0610(10) Uani 1 1 d .
H56A H 0.7077 0.1640 0.2182 0.091 Uiso 1 1 calc R
H56B H 0.8429 0.2295 0.2025 0.091 Uiso 1 1 calc R
H56C H 0.8524 0.0982 0.2463 0.091 Uiso 1 1 calc R
C61 C 0.9118(3) 0.4229(3) 0.07809(17) 0.0429(8) Uani 1 1 d .
H61 H 0.9888 0.3863 0.0549 0.052 Uiso 1 1 calc R
C62 C 0.9259(4) 0.5265(3) 0.10456(19) 0.0553(9) Uani 1 1 d .
H62 H 1.0115 0.5576 0.1004 0.066 Uiso 1 1 calc R
C63 C 0.8124(4) 0.5832(3) 0.1372(2) 0.0629(11) Uani 1 1 d .
H63 H 0.8190 0.6545 0.1542 0.075 Uiso 1 1 calc R
C64 C 0.6876(4) 0.5327(3) 0.14446(18) 0.0501(9) Uani 1 1 d .
H64 H 0.6095 0.5692 0.1669 0.060 Uiso 1 1 calc R
C65 C 0.6810(3) 0.4278(3) 0.11802(15) 0.0340(7) Uani 1 1 d .
C66 C 0.5570(3) 0.3655(3) 0.12646(15) 0.0349(7) Uani 1 1 d .
H66 H 0.4771 0.3971 0.1498 0.042 Uiso 1 1 calc R
C67 C 0.4297(3) 0.2070(3) 0.10987(16) 0.0360(7) Uani 1 1 d .
H67 H 0.4581 0.1258 0.0987 0.043 Uiso 1 1 calc R
C68 C 0.3723(3) 0.1892(3) 0.18620(18) 0.0390(7) Uani 1 1 d .
C69 C 0.1803(4) 0.1265(4) 0.2591(2) 0.0713(12) Uani 1 1 d .
H69A H 0.2458 0.0784 0.2919 0.107 Uiso 1 1 calc R
H69B H 0.1009 0.0839 0.2567 0.107 Uiso 1 1 calc R
H69C H 0.1498 0.2018 0.2751 0.107 Uiso 1 1 calc R
C70 C 0.3228(3) 0.2683(3) 0.05414(17) 0.0470(8) Uani 1 1 d .
H70A H 0.3708 0.2867 0.0081 0.056 Uiso 1 1 calc R
H70B H 0.2559 0.2129 0.0496 0.056 Uiso 1 1 calc R
C90 C 0.3019(5) 0.4433(5) 0.3275(2) 0.0928(15) Uani 1 1 d .
H90A H 0.2958 0.3604 0.3501 0.111 Uiso 1 1 calc R
H90B H 0.2591 0.4953 0.3603 0.111 Uiso 1 1 calc R
Cl91 Cl 0.47642(16) 0.46430(13) 0.31437(9) 0.1116(5) Uani 1 1 d .
Cl92 Cl 0.2080(2) 0.47202(15) 0.25175(9) 0.1326(6) Uani 1 1 d .

loop_
_atom_site_aniso_label
_atom_site_aniso_U_11
_atom_site_aniso_U_22
_atom_site_aniso_U_33
_atom_site_aniso_U_23
_atom_site_aniso_U_13
_atom_site_aniso_U_12
Mo1 0.02765(15) 0.02635(15) 0.03441(16) -0.00581(11) -0.00390(11) -0.00026(11)
Cl1 0.0557(5) 0.0417(5) 0.0368(4) -0.0090(3) 0.0060(4) -0.0033(4)
N1 0.0271(13) 0.0318(13) 0.0305(13) -0.0054(10) -0.0001(10) -0.0044(11)
N2 0.0263(12) 0.0335(15) 0.0313(13) -0.0062(11) -0.0013(10) -0.0028(10)
C1 0.0435(19) 0.038(2) 0.048(2) -0.0073(16) -0.0056(15) -0.0020(15)
O1 0.0848(19) 0.0406(16) 0.082(2) 0.0044(13) 0.0005(15) -0.0237(14)
C2 0.0444(19) 0.0316(17) 0.053(2) -0.0109(15) -0.0096(17) -0.0033(15)
O2 0.0706(17) 0.0528(16) 0.0786(19) -0.0072(13) -0.0455(16) 0.0096(13)
O3 0.0713(18) 0.105(2) 0.0479(16) 0.0034(15) -0.0115(14) -0.0397(17)
O4 0.0493(14) 0.0791(18) 0.0510(15) -0.0183(12) -0.0131(12) -0.0210(13)
O5 0.0362(12) 0.0558(15) 0.0696(16) -0.0169(12) 0.0021(11) -0.0040(11)
C3 0.0333(18) 0.049(2) 0.065(2) -0.0202(17) 0.0069(16) 0.0005(15)
C4 0.0398(18) 0.0398(19) 0.0389(18) -0.0152(14) 0.0049(15) -0.0002(15)
C5 0.0453(19) 0.045(2) 0.052(2) -0.0239(16) -0.0027(16) 0.0021(16)
C6 0.074(3) 0.062(2) 0.041(2) -0.0109(18) 0.0102(18) -0.002(2)
C11 0.0328(17) 0.044(2) 0.0352(17) -0.0074(14) -0.0030(13) -0.0064(14)
C12 0.045(2) 0.049(2) 0.0432(19) -0.0101(15) -0.0016(15) -0.0187(16)
C13 0.063(2) 0.0318(18) 0.048(2) -0.0072(15) -0.0005(17) -0.0167(17)
C14 0.0429(18) 0.0329(18) 0.0390(18) -0.0016(14) -0.0002(14) -0.0010(14)
C15 0.0280(15) 0.0302(17) 0.0312(16) -0.0040(12) 0.0012(12) -0.0030(12)
C16 0.0293(16) 0.0351(19) 0.0325(16) -0.0026(13) -0.0003(13) 0.0004(13)
C17 0.0300(16) 0.0348(17) 0.0454(19) -0.0083(14) -0.0053(14) -0.0040(13)
C18 0.0371(18) 0.050(2) 0.043(2) -0.0148(16) -0.0065(16) -0.0053(16)
C20 0.071(3) 0.105(3) 0.054(2) -0.025(2) -0.023(2) -0.018(2)
C21 0.0356(18) 0.055(2) 0.0439(19) -0.0029(16) -0.0049(15) -0.0116(16)
Mo51 0.02898(15) 0.02569(15) 0.03417(16) -0.00634(11) 0.00254(11) -0.00398(10)
Cl51 0.0626(5) 0.0384(5) 0.0405(5) -0.0012(4) -0.0068(4) 0.0009(4)
N51 0.0325(14) 0.0345(14) 0.0325(14) -0.0061(11) 0.0001(11) -0.0092(11)
N52 0.0270(13) 0.0314(14) 0.0330(13) -0.0068(11) -0.0013(10) -0.0063(10)
C51 0.049(2) 0.0379(19) 0.046(2) -0.0102(16) 0.0087(16) -0.0119(15)
O51 0.113(2) 0.0665(19) 0.082(2) -0.0398(16) 0.0022(18) -0.0391(18)
C52 0.048(2) 0.0267(17) 0.051(2) -0.0107(14) 0.0080(17) -0.0071(14)
O52 0.0674(17) 0.0585(17) 0.0802(19) -0.0184(14) 0.0406(16) -0.0071(13)
O53 0.0524(15) 0.0742(18) 0.0440(15) -0.0076(12) -0.0005(12) -0.0216(13)
O54 0.0355(13) 0.0764(18) 0.0539(15) 0.0073(12) 0.0019(11) -0.0200(12)
O55 0.0435(14) 0.0512(16) 0.097(2) 0.0067(14) -0.0119(14) -0.0028(12)
C53 0.0319(18) 0.046(2) 0.062(2) -0.0013(17) -0.0040(16) 0.0026(15)
C54 0.0383(18) 0.0397(19) 0.046(2) 0.0075(15) -0.0044(15) 0.0049(15)
C55 0.0403(19) 0.0349(19) 0.064(2) 0.0108(16) 0.0014(17) -0.0018(15)
C56 0.062(2) 0.072(3) 0.041(2) 0.0047(18) -0.0086(18) 0.007(2)
C61 0.0401(19) 0.047(2) 0.0438(19) -0.0071(15) 0.0019(15) -0.0139(16)
C62 0.055(2) 0.058(2) 0.062(2) -0.0173(19) 0.0040(19) -0.0300(19)
C63 0.081(3) 0.053(2) 0.067(3) -0.029(2) 0.004(2) -0.032(2)
C64 0.059(2) 0.043(2) 0.053(2) -0.0191(16) 0.0069(17) -0.0142(17)
C65 0.0388(17) 0.0311(17) 0.0330(16) -0.0076(13) 0.0006(13) -0.0059(13)
C66 0.0327(17) 0.0349(18) 0.0359(17) -0.0049(14) 0.0010(13) -0.0013(13)
C67 0.0276(16) 0.0361(18) 0.0459(19) -0.0106(14) 0.0021(14) -0.0063(13)
C68 0.0296(17) 0.0362(18) 0.050(2) -0.0033(15) 0.0017(15) -0.0039(14)
C69 0.047(2) 0.094(3) 0.065(3) 0.015(2) 0.0126(19) -0.023(2)
C70 0.0347(18) 0.063(2) 0.045(2) -0.0060(17) -0.0035(15) -0.0140(17)
C90 0.112(4) 0.099(4) 0.062(3) 0.000(3) 0.008(3) -0.018(3)
Cl91 0.1122(11) 0.0878(9) 0.1414(13) -0.0373(9) 0.0300(9) -0.0271(8)
Cl92 0.1834(16) 0.1050(11) 0.1023(11) -0.0169(9) -0.0455(11) 0.0269(11)

loop_
_atom_type_symbol
_atom_type_description
_atom_type_scat_dispersion_real
_atom_type_scat_dispersion_imag
_atom_type_scat_source
C C 0.0033 0.0016 'International Tables Vol C Tables 4.2.6.8 and 6.1.1.4'
H H 0.0000 0.0000 'International Tables Vol C Tables 4.2.6.8 and 6.1.1.4'
N N 0.0061 0.0033 'International Tables Vol C Tables 4.2.6.8 and 6.1.1.4'
O O 0.0106 0.0060 'International Tables Vol C Tables 4.2.6.8 and 6.1.1.4'
Cl Cl 0.1484 0.1585 'International Tables Vol C Tables 4.2.6.8 and 6.1.1.4'
Mo Mo -1.6832 0.6857 'International Tables Vol C Tables 4.2.6.8 and 6.1.1.4'

loop_
_geom_angle_atom_site_label_1
_geom_angle_atom_site_label_2
_geom_angle_atom_site_label_3
_geom_angle
C2 Mo1 C1 78.78(13)
C2 Mo1 N2 167.12(11)
C1 Mo1 N2 100.98(11)
C2 Mo1 N1 104.69(11)
C1 Mo1 N1 167.47(11)
N2 Mo1 N1 72.90(8)
C2 Mo1 C4 103.47(13)
C1 Mo1 C4 104.30(12)
N2 Mo1 C4 89.12(10)
N1 Mo1 C4 86.76(10)
C2 Mo1 C3 69.51(13)
C1 Mo1 C3 107.52(13)
N2 Mo1 C3 122.15(11)
N1 Mo1 C3 84.88(11)
C4 Mo1 C3 35.78(11)
C2 Mo1 C5 107.84(13)
C1 Mo1 C5 70.93(13)
N2 Mo1 C5 83.96(10)
N1 Mo1 C5 118.28(10)
C4 Mo1 C5 35.50(11)
C3 Mo1 C5 60.79(12)
C2 Mo1 Cl1 86.09(10)
C1 Mo1 Cl1 88.90(10)
N2 Mo1 Cl1 81.03(6)
N1 Mo1 Cl1 79.43(6)
C4 Mo1 Cl1 164.89(8)
C3 Mo1 Cl1 146.54(9)
C5 Mo1 Cl1 152.01(9)
C11 N1 C15 117.0(2)
C11 N1 Mo1 127.77(19)
C15 N1 Mo1 114.49(17)
C16 N2 C17 118.8(2)
C16 N2 Mo1 116.35(19)
C17 N2 Mo1 124.41(18)
O1 C1 Mo1 177.6(3)
O2 C2 Mo1 175.4(3)
C18 O4 C20 115.8(3)
C4 C3 Mo1 69.82(17)
C5 C4 C3 113.7(3)
C5 C4 C6 123.6(3)
C3 C4 C6 122.7(3)
C5 C4 Mo1 74.77(18)
C3 C4 Mo1 74.40(18)
C6 C4 Mo1 119.0(2)
C4 C5 Mo1 69.73(17)
N1 C11 C12 123.3(3)
C13 C12 C11 119.3(3)
C12 C13 C14 119.2(3)
C13 C14 C15 118.8(3)
N1 C15 C14 122.4(3)
N1 C15 C16 115.5(2)
C14 C15 C16 122.2(3)
N2 C16 C15 119.2(3)
N2 C17 C21 111.6(2)
N2 C17 C18 112.0(2)
C21 C17 C18 113.6(3)
O3 C18 O4 124.7(3)
O3 C18 C17 124.9(3)
O4 C18 C17 110.4(3)
O5 C21 C17 113.0(3)
C52 Mo51 C51 80.47(13)
C52 Mo51 N51 102.19(11)
C51 Mo51 N51 168.42(12)
C52 Mo51 N52 167.10(11)
C51 Mo51 N52 101.79(11)
N51 Mo51 N52 73.14(8)
C52 Mo51 C54 104.52(13)
C51 Mo51 C54 104.63(13)
N51 Mo51 C54 85.73(11)
N52 Mo51 C54 87.31(10)
C52 Mo51 C55 109.46(13)
C51 Mo51 C55 71.00(13)
N51 Mo51 C55 117.82(11)
N52 Mo51 C55 83.13(11)
C54 Mo51 C55 35.61(12)
C52 Mo51 C53 69.73(13)
C51 Mo51 C53 107.84(13)
N51 Mo51 C53 83.54(11)
N52 Mo51 C53 120.70(11)
C54 Mo51 C53 36.25(12)
C55 Mo51 C53 61.04(12)
C52 Mo51 Cl51 86.11(10)
C51 Mo51 Cl51 87.17(10)
N51 Mo51 Cl51 81.81(6)
N52 Mo51 Cl51 81.35(6)
C54 Mo51 Cl51 165.13(9)
C55 Mo51 Cl51 149.91(9)
C53 Mo51 Cl51 148.29(9)
C61 N51 C65 117.6(3)
C61 N51 Mo51 126.9(2)
C65 N51 Mo51 115.31(18)
C66 N52 C67 119.0(2)
C66 N52 Mo51 115.75(19)
C67 N52 Mo51 124.86(18)
O51 C51 Mo51 177.4(3)
O52 C52 Mo51 176.8(3)
C68 O54 C69 116.1(3)
C54 C53 Mo51 68.90(17)
C55 C54 C53 113.4(3)
C55 C54 C56 124.1(3)
C53 C54 C56 122.6(3)
C55 C54 Mo51 75.00(18)
C53 C54 Mo51 74.84(18)
C56 C54 Mo51 118.5(2)
C54 C55 Mo51 69.39(17)
N51 C61 C62 123.0(3)
C63 C62 C61 119.1(3)
C62 C63 C64 119.1(3)
C65 C64 C63 119.0(3)
N51 C65 C64 122.2(3)
N51 C65 C66 115.1(2)
C64 C65 C66 122.7(3)
N52 C66 C65 120.0(3)
N52 C67 C68 112.3(2)
N52 C67 C70 111.2(2)
C68 C67 C70 114.7(2)
O53 C68 O54 123.8(3)
O53 C68 C67 126.2(3)
O54 C68 C67 110.0(3)
O55 C70 C67 112.0(3)
Cl92 C90 Cl91 114.7(3)

loop_
_geom_bond_atom_site_label_1
_geom_bond_atom_site_label_2
_geom_bond_distance
Mo1 C2 1.952(3)
Mo1 C1 1.967(4)
Mo1 N2 2.238(2)
Mo1 N1 2.252(2)
Mo1 C4 2.258(3)
Mo1 C3 2.317(3)
Mo1 C5 2.323(3)
Mo1 Cl1 2.5111(9)
N1 C11 1.339(4)
N1 C15 1.365(3)
N2 C16 1.284(4)
N2 C17 1.464(4)
C1 O1 1.150(4)
C2 O2 1.161(4)
O3 C18 1.194(4)
O4 C18 1.317(4)
O4 C20 1.464(4)
O5 C21 1.405(4)
C3 C4 1.407(4)
C4 C5 1.398(4)
C4 C6 1.506(5)
C11 C12 1.370(4)
C12 C13 1.369(5)
C13 C14 1.378(4)
C14 C15 1.381(4)
C15 C16 1.450(4)
C17 C21 1.523(4)
C17 C18 1.529(4)
Mo51 C52 1.947(3)
Mo51 C51 1.955(3)
Mo51 N51 2.236(2)
Mo51 N52 2.240(2)
Mo51 C54 2.242(3)
Mo51 C55 2.314(3)
Mo51 C53 2.320(3)
Mo51 Cl51 2.4922(9)
N51 C61 1.337(4)
N51 C65 1.361(4)
N52 C66 1.276(4)
N52 C67 1.470(3)
C51 O51 1.148(4)
C52 O52 1.157(4)
O53 C68 1.192(4)
O54 C68 1.335(4)
O54 C69 1.444(4)
O55 C70 1.408(4)
C53 C54 1.421(5)
C54 C55 1.395(5)
C54 C56 1.506(5)
C61 C62 1.376(5)
C62 C63 1.370(5)
C63 C64 1.385(5)
C64 C65 1.375(4)
C65 C66 1.450(4)
C67 C68 1.514(4)
C67 C70 1.531(4)
C90 Cl92 1.701(5)
C90 Cl91 1.726(5)
